data_4502468
loop_
_publ_author_name
'Li, Shun-Li'
'Tan, Ke'
'Lan, Ya-Qian'
'Qin, Jun-Sheng'
'Li, Mei-Na'
'Du, Dong-Ying'
'Zang, Hong-Ying'
'Su, Zhong-Min'

_publ_section_title
;
 pH-Dependent Binary Metal&#x2212;Organic Compounds Assembled from
 Different Helical Units: Structural Variation and Supramolecular Isomers
;
_journal_issue 4
_journal_name_full 'Crystal Growth &amp; Design'
_journal_page_first 1699
_journal_paper_doi 10.1021/cg9012763
_journal_volume 10
_journal_year 2010
_chemical_formula_sum 'C26 H22 Cd N2 O7'
_chemical_formula_weight 586.86
_chemical_name_systematic
;
 ?
;
_space_group_IT_number 13
_symmetry_cell_setting monoclinic
_symmetry_space_group_name_Hall '-P 2yac'
_symmetry_space_group_name_H-M 'P 1 2/n 1'
_atom_sites_solution_hydrogens geom
_atom_sites_solution_primary direct
_atom_sites_solution_secondary difmap
_audit_creation_method SHELXL-97
_cell_angle_alpha 90.00
_cell_angle_beta 111.6150(10)
_cell_angle_gamma 90.00
_cell_formula_units_Z 2
_cell_length_a 11.8260(3)
_cell_length_b 6.7690(5)
_cell_length_c 15.8830(7)
_cell_measurement_temperature 293(2)
_cell_measurement_theta_max 28.64
_cell_measurement_theta_min 2.69
_cell_volume 1182.03(11)
_computing_cell_refinement 'SMART (Bruker, 1997)'
_computing_data_collection 'SMART (Bruker, 1997)'
_computing_data_reduction SAINT
_computing_molecular_graphics 'SHELXTL-PLUS (Sheldrick, 1990)'
_computing_publication_material SHELXL-97
_computing_structure_refinement 'SHELXL-97 (Sheldrick, 1997)'
_computing_structure_solution 'SHELXS-97(Sheldrick, 1997)'
_diffrn_ambient_temperature 293(2)
_diffrn_measured_fraction_theta_full 0.998
_diffrn_measured_fraction_theta_max 0.918
_diffrn_measurement_device_type 'Bruker APEX CCD area-detector'
_diffrn_measurement_method '\w scans'
_diffrn_radiation_monochromator graphite
_diffrn_radiation_source 'fine-focus sealed tube'
_diffrn_radiation_type MoK\a
_diffrn_radiation_wavelength 0.71069
_diffrn_reflns_av_R_equivalents 0.0192
_diffrn_reflns_av_sigmaI/netI 0.0228
_diffrn_reflns_limit_h_max 11
_diffrn_reflns_limit_h_min -15
_diffrn_reflns_limit_k_max 8
_diffrn_reflns_limit_k_min -8
_diffrn_reflns_limit_l_max 19
_diffrn_reflns_limit_l_min -20
_diffrn_reflns_number 7009
_diffrn_reflns_theta_full 25.00
_diffrn_reflns_theta_max 28.64
_diffrn_reflns_theta_min 2.69
_diffrn_standards_number 0
_exptl_absorpt_coefficient_mu 0.974
_exptl_absorpt_correction_T_max 0.769
_exptl_absorpt_correction_T_min 0.754
_exptl_absorpt_correction_type multi-scan
_exptl_absorpt_process_details 'SADABS(Sheldrick, 1996)'
_exptl_crystal_colour colorless
_exptl_crystal_density_diffrn 1.649
_exptl_crystal_density_method 'not measured'
_exptl_crystal_description block
_exptl_crystal_F_000 592
_exptl_crystal_size_max 0.30
_exptl_crystal_size_mid 0.28
_exptl_crystal_size_min 0.27
_refine_diff_density_max 0.538
_refine_diff_density_min -0.470
_refine_diff_density_rms 0.068
_refine_ls_extinction_method none
_refine_ls_goodness_of_fit_ref 1.063
_refine_ls_hydrogen_treatment mixed
_refine_ls_matrix_type full
_refine_ls_number_parameters 167
_refine_ls_number_reflns 2787
_refine_ls_number_restraints 1
_refine_ls_restrained_S_all 1.062
_refine_ls_R_factor_all 0.0290
_refine_ls_R_factor_gt 0.0265
_refine_ls_shift/su_max 0.000
_refine_ls_shift/su_mean 0.000
_refine_ls_structure_factor_coef Fsqd
_refine_ls_weighting_details 'calc w=1/[\s^2^(Fo^2^)+(0.0318P)^2^+0.8007P] where P=(Fo^2^+2Fc^2^)/3'
_refine_ls_weighting_scheme calc
_refine_ls_wR_factor_gt 0.0664
_refine_ls_wR_factor_ref 0.0679
_reflns_number_gt 2612
_reflns_number_total 2787
_reflns_threshold_expression >2sigma(I)
_cod_data_source_file cg9012763_si_001.cif
_cod_data_source_block 2
_cod_depositor_comments
;
The following automatic conversions were performed:

'_symmetry_cell_setting' value 'Monoclinic' changed to 'monoclinic'
according to /home/saulius/struct/CIF-dictionaries/cif_core.dic
dictionary named 'cif_core.dic' version 2.4.2 from 2011-04-26.

Automatic conversion script
Id: cif_fix_values 1715 2011-07-08 13:25:40Z adriana 
;
_cod_original_sg_symbol_Hall 'P 2yac'
_cod_original_sg_symbol_H-M P2/N
_cod_database_code 4502468

loop_
_symmetry_equiv_pos_as_xyz
'x, y, z'
'-x+1/2, y, -z+1/2'
'-x, -y, -z'
'x-1/2, -y, z-1/2'

loop_
_atom_site_label
_atom_site_type_symbol
_atom_site_fract_x
_atom_site_fract_y
_atom_site_fract_z
_atom_site_U_iso_or_equiv
_atom_site_adp_type
_atom_site_occupancy
_atom_site_symmetry_multiplicity
_atom_site_calc_flag
_atom_site_refinement_flags
Cd1 Cd 0.7500 0.37449(3) 0.2500 0.03162(8) Uani 1 2 d S
C1 C 0.5918(2) 0.2872(3) 0.03747(15) 0.0352(4) Uani 1 1 d .
H1 H 0.6660 0.3096 0.0313 0.042 Uiso 1 1 calc R
C2 C 0.4912(2) 0.2451(3) -0.03916(15) 0.0386(5) Uani 1 1 d .
H2 H 0.4973 0.2425 -0.0959 0.046 Uiso 1 1 calc R
C3 C 0.3816(2) 0.2069(3) -0.03017(16) 0.0395(5) Uani 1 1 d .
H3 H 0.3127 0.1787 -0.0808 0.047 Uiso 1 1 calc R
C4 C 0.37548(19) 0.2109(3) 0.05537(15) 0.0358(4) Uani 1 1 d .
C5 C 0.47990(19) 0.2573(3) 0.12769(15) 0.0353(4) Uani 1 1 d .
H5 H 0.4760 0.2615 0.1851 0.042 Uiso 1 1 calc R
C6 C 0.2620(2) 0.1609(4) 0.07270(19) 0.0445(5) Uani 1 1 d .
H6A H 0.2667 0.2139 0.1306 0.053 Uiso 1 1 calc R
H6B H 0.1912 0.2167 0.0257 0.053 Uiso 1 1 calc R
C7 C 0.0085(3) -0.1296(4) 0.1585(3) 0.0615(8) Uani 1 1 d .
H7 H -0.0418 -0.0587 0.1809 0.074 Uiso 1 1 calc R
C8 C 0.0908(3) -0.0282(4) 0.1309(2) 0.0615(8) Uani 1 1 d .
H8 H 0.0941 0.1090 0.1338 0.074 Uiso 1 1 calc R
C9 C 0.1665(3) -0.1296(4) 0.0997(2) 0.0532(7) Uani 1 1 d .
C10 C 0.1536(5) -0.3274(5) 0.0909(5) 0.142(3) Uani 1 1 d .
H10 H 0.2015 -0.3982 0.0664 0.170 Uiso 1 1 calc R
C11 C 0.0704(5) -0.4266(5) 0.1177(4) 0.123(2) Uani 1 1 d .
H11 H 0.0633 -0.5630 0.1107 0.147 Uiso 1 1 calc R
C12 C -0.0007(2) -0.3297(4) 0.15380(17) 0.0404(5) Uani 1 1 d .
C13 C -0.0897(2) -0.4383(4) 0.18415(16) 0.0397(5) Uani 1 1 d .
N1 N 0.58682(16) 0.2969(3) 0.12010(12) 0.0329(4) Uani 1 1 d .
O1 O 0.2531(2) -0.0467(3) 0.07282(18) 0.0691(6) Uani 1 1 d .
O2 O -0.11194(19) -0.6168(3) 0.16493(14) 0.0523(5) Uani 1 1 d .
O3 O -0.13835(18) -0.3458(3) 0.23056(15) 0.0548(5) Uani 1 1 d .
O1W O 0.7500 0.0032(4) 0.2500 0.0526(6) Uani 1 2 d SD
H1A H 0.802(3) -0.077(4) 0.245(3) 0.079 Uiso 1 1 d D

loop_
_atom_site_aniso_label
_atom_site_aniso_U_11
_atom_site_aniso_U_22
_atom_site_aniso_U_33
_atom_site_aniso_U_23
_atom_site_aniso_U_13
_atom_site_aniso_U_12
Cd1 0.02642(12) 0.03461(13) 0.03584(12) 0.000 0.01383(9) 0.000
C1 0.0388(11) 0.0282(10) 0.0449(12) 0.0029(8) 0.0228(9) 0.0000(8)
C2 0.0534(13) 0.0305(10) 0.0355(11) 0.0030(8) 0.0207(10) 0.0014(9)
C3 0.0409(12) 0.0323(11) 0.0401(11) 0.0016(9) 0.0087(10) -0.0006(9)
C4 0.0332(11) 0.0288(10) 0.0464(12) 0.0025(9) 0.0157(9) -0.0019(8)
C5 0.0354(11) 0.0356(11) 0.0381(11) 0.0011(9) 0.0172(9) -0.0044(9)
C6 0.0344(11) 0.0390(12) 0.0624(15) 0.0004(11) 0.0204(11) -0.0051(9)
C7 0.0586(17) 0.0490(15) 0.101(2) -0.0076(14) 0.0576(18) -0.0058(12)
C8 0.0598(17) 0.0381(13) 0.108(2) -0.0043(14) 0.0559(17) -0.0071(12)
C9 0.0587(16) 0.0389(13) 0.083(2) 0.0008(12) 0.0513(16) -0.0054(11)
C10 0.192(5) 0.0385(16) 0.312(8) -0.020(3) 0.229(6) -0.014(2)
C11 0.165(4) 0.0321(14) 0.265(6) -0.008(2) 0.189(5) -0.010(2)
C12 0.0367(11) 0.0416(12) 0.0501(13) 0.0049(10) 0.0244(10) -0.0009(9)
C13 0.0301(10) 0.0490(13) 0.0420(11) 0.0104(10) 0.0156(9) -0.0001(9)
N1 0.0325(9) 0.0302(9) 0.0377(9) 0.0020(7) 0.0149(7) -0.0023(7)
O1 0.0800(14) 0.0387(9) 0.1270(19) -0.0061(11) 0.0830(15) -0.0104(10)
O2 0.0566(11) 0.0513(11) 0.0590(11) -0.0022(8) 0.0331(9) -0.0153(8)
O3 0.0510(11) 0.0527(11) 0.0782(13) 0.0080(9) 0.0445(10) 0.0032(8)
O1W 0.0547(16) 0.0346(13) 0.0669(16) 0.000 0.0205(14) 0.000

loop_
_atom_type_symbol
_atom_type_description
_atom_type_scat_dispersion_real
_atom_type_scat_dispersion_imag
_atom_type_scat_source
C C 0.0033 0.0016 'International Tables Vol C Tables 4.2.6.8 and 6.1.1.4'
H H 0.0000 0.0000 'International Tables Vol C Tables 4.2.6.8 and 6.1.1.4'
N N 0.0061 0.0033 'International Tables Vol C Tables 4.2.6.8 and 6.1.1.4'
O O 0.0106 0.0060 'International Tables Vol C Tables 4.2.6.8 and 6.1.1.4'
Cd Cd -0.8075 1.2024 'International Tables Vol C Tables 4.2.6.8 and 6.1.1.4'

loop_
_geom_angle_atom_site_label_1
_geom_angle_atom_site_label_2
_geom_angle_atom_site_label_3
_geom_angle
_geom_angle_site_symmetry_1
_geom_angle_site_symmetry_3
N1 Cd1 N1 153.69(9) . 2_655
N1 Cd1 O3 88.62(7) . 2_565
N1 Cd1 O3 112.60(7) 2_655 2_565
N1 Cd1 O3 112.60(7) . 1_665
N1 Cd1 O3 88.62(7) 2_655 1_665
O3 Cd1 O3 75.37(9) 2_565 1_665
N1 Cd1 O2 91.14(6) . 1_665
N1 Cd1 O2 89.48(7) 2_655 1_665
O3 Cd1 O2 123.94(6) 2_565 1_665
O3 Cd1 O2 53.42(6) 1_665 1_665
N1 Cd1 O2 89.48(7) . 2_565
N1 Cd1 O2 91.14(6) 2_655 2_565
O3 Cd1 O2 53.42(6) 2_565 2_565
O3 Cd1 O2 123.94(6) 1_665 2_565
O2 Cd1 O2 177.28(8) 1_665 2_565
N1 Cd1 O1W 76.84(4) . .
N1 Cd1 O1W 76.84(4) 2_655 .
O3 Cd1 O1W 142.32(4) 2_565 .
O3 Cd1 O1W 142.32(4) 1_665 .
O2 Cd1 O1W 91.36(4) 1_665 .
O2 Cd1 O1W 91.36(4) 2_565 .
N1 C1 C2 122.6(2) . .
N1 C1 H1 118.7 . .
C2 C1 H1 118.7 . .
C3 C2 C1 119.0(2) . .
C3 C2 H2 120.5 . .
C1 C2 H2 120.5 . .
C2 C3 C4 119.2(2) . .
C2 C3 H3 120.4 . .
C4 C3 H3 120.4 . .
C5 C4 C3 117.8(2) . .
C5 C4 C6 119.0(2) . .
C3 C4 C6 123.1(2) . .
N1 C5 C4 123.8(2) . .
N1 C5 H5 118.1 . .
C4 C5 H5 118.1 . .
O1 C6 C4 107.3(2) . .
O1 C6 H6A 110.3 . .
C4 C6 H6A 110.3 . .
O1 C6 H6B 110.3 . .
C4 C6 H6B 110.3 . .
H6A C6 H6B 108.5 . .
C12 C7 C8 121.8(3) . .
C12 C7 H7 119.1 . .
C8 C7 H7 119.1 . .
C9 C8 C7 119.9(3) . .
C9 C8 H8 120.0 . .
C7 C8 H8 120.0 . .
C10 C9 C8 118.3(2) . .
C10 C9 O1 116.4(2) . .
C8 C9 O1 125.3(2) . .
C9 C10 C11 121.1(3) . .
C9 C10 H10 119.4 . .
C11 C10 H10 119.4 . .
C12 C11 C10 121.4(3) . .
C12 C11 H11 119.3 . .
C10 C11 H11 119.3 . .
C11 C12 C7 117.3(2) . .
C11 C12 C13 121.2(2) . .
C7 C12 C13 121.4(2) . .
O2 C13 O3 121.6(2) . .
O2 C13 C12 120.3(2) . .
O3 C13 C12 118.1(2) . .
C1 N1 C5 117.57(19) . .
C1 N1 Cd1 124.33(14) . .
C5 N1 Cd1 118.10(14) . .
C9 O1 C6 118.3(2) . .
C13 O2 Cd1 90.67(15) . 1_445
C13 O3 Cd1 94.31(15) . 1_445
Cd1 O1W H1A 130(2) . .

loop_
_geom_bond_atom_site_label_1
_geom_bond_atom_site_label_2
_geom_bond_distance
_geom_bond_site_symmetry_2
Cd1 N1 2.3072(18) .
Cd1 N1 2.3072(18) 2_655
Cd1 O3 2.3924(18) 2_565
Cd1 O3 2.3924(18) 1_665
Cd1 O2 2.4739(18) 1_665
Cd1 O2 2.4739(18) 2_565
Cd1 O1W 2.513(3) .
C1 N1 1.337(3) .
C1 C2 1.383(3) .
C1 H1 0.9300 .
C2 C3 1.380(3) .
C2 H2 0.9300 .
C3 C4 1.387(3) .
C3 H3 0.9300 .
C4 C5 1.378(3) .
C4 C6 1.505(3) .
C5 N1 1.341(3) .
C5 H5 0.9300 .
C6 O1 1.409(3) .
C6 H6A 0.9700 .
C6 H6B 0.9700 .
C7 C12 1.359(4) .
C7 C8 1.388(4) .
C7 H7 0.9300 .
C8 C9 1.359(4) .
C8 H8 0.9300 .
C9 C10 1.349(4) .
C9 O1 1.367(3) .
C10 C11 1.381(4) .
C10 H10 0.9300 .
C11 C12 1.350(4) .
C11 H11 0.9300 .
C12 C13 1.501(3) .
C13 O2 1.250(3) .
C13 O3 1.257(3) .
O2 Cd1 2.4739(18) 1_445
O3 Cd1 2.3924(18) 1_445
O1W H1A 0.85(4) .

loop_
_geom_hbond_atom_site_label_D
_geom_hbond_atom_site_label_H
_geom_hbond_atom_site_label_A
_geom_hbond_distance_DH
_geom_hbond_distance_HA
_geom_hbond_distance_DA
_geom_hbond_angle_DHA
_geom_hbond_site_symmetry_A
O1W H1A O3 0.85(4) 1.994(19) 2.778(3) 154(3) 1_655

loop_
_geom_torsion_atom_site_label_1
_geom_torsion_atom_site_label_2
_geom_torsion_atom_site_label_3
_geom_torsion_atom_site_label_4
_geom_torsion
_geom_torsion_site_symmetry_1
_geom_torsion_site_symmetry_4
N1 C1 C2 C3 -1.6(3) . .
C1 C2 C3 C4 -0.3(3) . .
C2 C3 C4 C5 1.3(3) . .
C2 C3 C4 C6 -176.7(2) . .
C3 C4 C5 N1 -0.6(3) . .
C6 C4 C5 N1 177.4(2) . .
C5 C4 C6 O1 -98.7(3) . .
C3 C4 C6 O1 79.2(3) . .
C12 C7 C8 C9 -1.2(6) . .
C7 C8 C9 C10 4.3(6) . .
C7 C8 C9 O1 -178.3(3) . .
C8 C9 C10 C11 -3.6(9) . .
O1 C9 C10 C11 178.7(5) . .
C9 C10 C11 C12 -0.2(10) . .
C10 C11 C12 C7 3.2(8) . .
C10 C11 C12 C13 -179.1(5) . .
C8 C7 C12 C11 -2.5(6) . .
C8 C7 C12 C13 179.8(3) . .
C11 C12 C13 O2 -10.1(5) . .
C7 C12 C13 O2 167.5(3) . .
C11 C12 C13 O3 168.4(4) . .
C7 C12 C13 O3 -14.0(4) . .
C2 C1 N1 C5 2.2(3) . .
C2 C1 N1 Cd1 -178.31(15) . .
C4 C5 N1 C1 -1.1(3) . .
C4 C5 N1 Cd1 179.37(17) . .
N1 Cd1 N1 C1 -95.65(16) 2_655 .
O3 Cd1 N1 C1 119.41(17) 2_565 .
O3 Cd1 N1 C1 45.89(18) 1_665 .
O2 Cd1 N1 C1 -4.52(17) 1_665 .
O2 Cd1 N1 C1 172.83(17) 2_565 .
O1W Cd1 N1 C1 -95.65(16) . .
N1 Cd1 N1 C5 83.81(15) 2_655 .
O3 Cd1 N1 C5 -61.13(16) 2_565 .
O3 Cd1 N1 C5 -134.65(15) 1_665 .
O2 Cd1 N1 C5 174.95(16) 1_665 .
O2 Cd1 N1 C5 -7.71(16) 2_565 .
O1W Cd1 N1 C5 83.81(15) . .
C10 C9 O1 C6 174.1(4) . .
C8 C9 O1 C6 -3.4(5) . .
C4 C6 O1 C9 171.0(3) . .
O3 C13 O2 Cd1 -0.7(3) . 1_445
C12 C13 O2 Cd1 177.8(2) . 1_445
O2 C13 O3 Cd1 0.7(3) . 1_445
C12 C13 O3 Cd1 -177.81(18) . 1_445
